data_4332200
loop_
_publ_author_name
'Hamid, Mazhar'
'Tahir, Asif A.'
'Mazhar, Muhammad'
'Zeller, Matthias'
'Molloy, Kieran C.'
'Hunter, Allen D.'

_publ_section_title
;
 Synthesis of Isostructural Cage Complexes of Copper with Cobalt and
 Nickel for Deposition of Mixed Ceramic Oxide Materials
;
_journal_issue 26
_journal_name_full 'Inorganic Chemistry'
_journal_page_first 10457
_journal_page_last 10466
_journal_paper_doi 10.1021/ic060119u
_journal_volume 45
_journal_year 2006
_chemical_formula_moiety 'C26 H56 Cl4 Co2 Cu4 N4 O10'
_chemical_formula_sum 'C26 H56 Cl4 Co2 Cu4 N4 O10'
_chemical_formula_weight 1099.56
_chemical_name_systematic
; 
 ? 
;
_space_group_IT_number 14
_symmetry_cell_setting monoclinic
_symmetry_space_group_name_Hall '-P 2yn'
_symmetry_space_group_name_H-M 'P 1 21/n 1'
_atom_sites_solution_hydrogens geom
_atom_sites_solution_primary direct
_atom_sites_solution_secondary difmap
_audit_creation_method SHELXL-97
_cell_angle_alpha 90.00
_cell_angle_beta 98.0950(10)
_cell_angle_gamma 90.00
_cell_formula_units_Z 2
_cell_length_a 10.5625(8)
_cell_length_b 10.6274(8)
_cell_length_c 19.7117(14)
_cell_measurement_reflns_used 7542
_cell_measurement_temperature 100(2)
_cell_measurement_theta_max 30.56
_cell_measurement_theta_min 2.83
_cell_volume 2190.6(3)
_computing_cell_refinement 'SAINT+ 6.45 (Bruker, 2003)'
_computing_data_collection 'SMART 5.630 (Bruker, 1997-2002)'
_computing_data_reduction 'SAINT+ 6.45'
_computing_molecular_graphics 'SHELXTL 6.10'
_computing_publication_material 'SHELXTL 6.10'
_computing_structure_refinement 'SHELXTL 6.10'
_computing_structure_solution 'SHELXTL 6.10 (Bruker, 2000)'
_diffrn_ambient_temperature 100(2)
_diffrn_measured_fraction_theta_full 0.994
_diffrn_measured_fraction_theta_max 0.994
_diffrn_measurement_device_type 'Bruker AXS SMART APEX CCD diffractometer'
_diffrn_measurement_method 'omega scans'
_diffrn_radiation_monochromator graphite
_diffrn_radiation_source 'fine-focus sealed tube'
_diffrn_radiation_type MoK\a
_diffrn_radiation_wavelength 0.71073
_diffrn_reflns_av_R_equivalents 0.0211
_diffrn_reflns_av_sigmaI/netI 0.0210
_diffrn_reflns_limit_h_max 11
_diffrn_reflns_limit_h_min -14
_diffrn_reflns_limit_k_max 14
_diffrn_reflns_limit_k_min -14
_diffrn_reflns_limit_l_max 26
_diffrn_reflns_limit_l_min -26
_diffrn_reflns_number 18166
_diffrn_reflns_theta_full 28.28
_diffrn_reflns_theta_max 28.28
_diffrn_reflns_theta_min 2.08
_diffrn_standards_decay_% none
_diffrn_standards_number 0
_exptl_absorpt_coefficient_mu 2.939
_exptl_absorpt_correction_T_max 0.5264
_exptl_absorpt_correction_T_min 0.3323
_exptl_absorpt_correction_type multi-scan
_exptl_absorpt_process_details '(SADABS in SAINT+; Bruker, 2003)'
_exptl_crystal_colour blue
_exptl_crystal_density_diffrn 1.665
_exptl_crystal_density_method 'not measured'
_exptl_crystal_description plate
_exptl_crystal_F_000 1116
_exptl_crystal_size_max 0.48
_exptl_crystal_size_mid 0.33
_exptl_crystal_size_min 0.22
_refine_diff_density_max 0.726
_refine_diff_density_min -0.386
_refine_diff_density_rms 0.099
_refine_ls_extinction_method none
_refine_ls_goodness_of_fit_ref 1.052
_refine_ls_hydrogen_treatment mixed
_refine_ls_matrix_type full
_refine_ls_number_parameters 236
_refine_ls_number_reflns 5398
_refine_ls_number_restraints 1
_refine_ls_restrained_S_all 1.052
_refine_ls_R_factor_all 0.0281
_refine_ls_R_factor_gt 0.0255
_refine_ls_shift/su_max 0.002
_refine_ls_shift/su_mean 0.000
_refine_ls_structure_factor_coef Fsqd
_refine_ls_weighting_details 'calc w=1/[\s^2^(Fo^2^)+(0.0416P)^2^+0.9898P] where P=(Fo^2^+2Fc^2^)/3'
_refine_ls_weighting_scheme calc
_refine_ls_wR_factor_gt 0.0678
_refine_ls_wR_factor_ref 0.0694
_reflns_number_gt 4976
_reflns_number_total 5398
_reflns_threshold_expression >2sigma(I)
_cod_data_source_file ic060119usup1.cif
_cod_data_source_block 05mz074m
_cod_depositor_comments
;
The following automatic conversions were performed:

'_symmetry_cell_setting' value 'Monoclinic' changed to 'monoclinic'
according to /home/saulius/struct/CIF-dictionaries/cif_core.dic
dictionary named 'cif_core.dic' version 2.4.2 from 2011-04-26.

Automatic conversion script
Id: cif_fix_values 1891 2012-01-12 08:04:46Z andrius 
;
_cod_original_sg_symbol_H-M P2(1)/n
_cod_database_code 4332200

loop_
_symmetry_equiv_pos_as_xyz
'x, y, z'
'-x+1/2, y+1/2, -z+1/2'
'-x, -y, -z'
'x-1/2, -y-1/2, z-1/2'

loop_
_atom_site_label
_atom_site_type_symbol
_atom_site_fract_x
_atom_site_fract_y
_atom_site_fract_z
_atom_site_U_iso_or_equiv
_atom_site_adp_type
_atom_site_occupancy
_atom_site_symmetry_multiplicity
_atom_site_calc_flag
_atom_site_refinement_flags
C1 C 0.4854(2) 0.88754(16) 1.07764(9) 0.0258(4) Uani 1 1 d .
C2 C 0.6139(2) 0.91065(18) 1.10189(10) 0.0311(5) Uani 1 1 d .
H2 H 0.6344 0.9902 1.1225 0.037 Uiso 1 1 calc R
C3 C 0.7154(2) 0.82695(18) 1.09850(9) 0.0276(4) Uani 1 1 d .
C4 C 0.3883(2) 0.98982(18) 1.08321(11) 0.0361(5) Uani 1 1 d .
H4A H 0.3096 0.9524 1.0951 0.054 Uiso 1 1 calc R
H4B H 0.3696 1.0337 1.0392 0.054 Uiso 1 1 calc R
H4C H 0.4227 1.0498 1.1189 0.054 Uiso 1 1 calc R
C5 C 0.8517(2) 0.8696(2) 1.12061(13) 0.0429(6) Uani 1 1 d .
H5A H 0.8986 0.8681 1.0811 0.064 Uiso 1 1 calc R
H5B H 0.8931 0.8128 1.1562 0.064 Uiso 1 1 calc R
H5C H 0.8515 0.9553 1.1389 0.064 Uiso 1 1 calc R
C6 C 0.47501(19) 0.38667(16) 0.80917(9) 0.0215(3) Uani 1 1 d .
H6A H 0.4364 0.4405 0.7707 0.026 Uiso 1 1 calc R
H6B H 0.4154 0.3166 0.8145 0.026 Uiso 1 1 calc R
C7 C 0.60209(19) 0.33568(17) 0.79483(9) 0.0237(4) Uani 1 1 d .
H7A H 0.6346 0.2727 0.8300 0.028 Uiso 1 1 calc R
H7B H 0.5917 0.2940 0.7495 0.028 Uiso 1 1 calc R
C8 C 0.8269(2) 0.3924(2) 0.80851(13) 0.0358(5) Uani 1 1 d .
H8A H 0.8877 0.4619 0.8078 0.054 Uiso 1 1 calc R
H8B H 0.8393 0.3315 0.7727 0.054 Uiso 1 1 calc R
H8C H 0.8412 0.3510 0.8533 0.054 Uiso 1 1 calc R
C9 C 0.6760(2) 0.50898(19) 0.72922(10) 0.0326(5) Uani 1 1 d .
H9A H 0.6886 0.4500 0.6925 0.049 Uiso 1 1 calc R
H9B H 0.7382 0.5777 0.7303 0.049 Uiso 1 1 calc R
H9C H 0.5892 0.5434 0.7208 0.049 Uiso 1 1 calc R
C10 C 0.24853(17) 0.56636(16) 0.98937(9) 0.0200(3) Uani 1 1 d .
H10A H 0.2372 0.6490 1.0109 0.024 Uiso 1 1 calc R
H10B H 0.2283 0.4995 1.0211 0.024 Uiso 1 1 calc R
C11 C 0.16001(18) 0.55631(17) 0.92192(9) 0.0217(4) Uani 1 1 d .
H11A H 0.1588 0.4685 0.9050 0.026 Uiso 1 1 calc R
H11B H 0.0719 0.5796 0.9287 0.026 Uiso 1 1 calc R
C12 C 0.16305(19) 0.77295(17) 0.88020(11) 0.0276(4) Uani 1 1 d .
H12A H 0.0696 0.7752 0.8765 0.041 Uiso 1 1 calc R
H12B H 0.1909 0.8270 0.8448 0.041 Uiso 1 1 calc R
H12C H 0.2006 0.8032 0.9256 0.041 Uiso 1 1 calc R
C13 C 0.1541(2) 0.5994(2) 0.80054(10) 0.0285(4) Uani 1 1 d .
H13A H 0.1866 0.6541 0.7669 0.043 Uiso 1 1 calc R
H13B H 0.0605 0.6035 0.7944 0.043 Uiso 1 1 calc R
H13C H 0.1812 0.5126 0.7941 0.043 Uiso 1 1 calc R
Cl1 Cl 0.81573(4) 0.69027(4) 0.86884(2) 0.02389(10) Uani 1 1 d .
Cl2 Cl 0.43375(5) 0.75071(4) 0.79752(2) 0.02557(10) Uani 1 1 d .
Co1 Co 0.54066(2) 0.62512(2) 1.037880(10) 0.01479(6) Uani 1 1 d .
Cu1 Cu 0.64752(2) 0.563012(18) 0.867973(10) 0.01598(6) Uani 1 1 d .
Cu2 Cu 0.39710(2) 0.644729(18) 0.891406(10) 0.01587(6) Uani 1 1 d .
H5 H 0.607(2) 0.7346(12) 0.9314(11) 0.019 Uiso 1 1 d D
N1 N 0.69456(16) 0.44208(14) 0.79590(8) 0.0228(3) Uani 1 1 d .
N2 N 0.20546(15) 0.64196(13) 0.87064(8) 0.0197(3) Uani 1 1 d .
O1 O 0.44136(14) 0.78620(11) 1.04918(7) 0.0236(3) Uani 1 1 d .
O2 O 0.70407(13) 0.71380(12) 1.07779(6) 0.0237(3) Uani 1 1 d .
O3 O 0.49764(12) 0.45816(11) 0.87061(6) 0.0170(2) Uani 1 1 d .
O4 O 0.37707(12) 0.55321(10) 0.97603(6) 0.0155(2) Uani 1 1 d .
O5 O 0.57605(12) 0.66604(11) 0.93618(6) 0.0162(2) Uani 1 1 d D

loop_
_atom_site_aniso_label
_atom_site_aniso_U_11
_atom_site_aniso_U_22
_atom_site_aniso_U_33
_atom_site_aniso_U_23
_atom_site_aniso_U_13
_atom_site_aniso_U_12
C1 0.0459(13) 0.0150(8) 0.0185(8) 0.0006(6) 0.0120(8) 0.0005(8)
C2 0.0511(14) 0.0160(8) 0.0247(9) -0.0023(7) -0.0002(9) -0.0058(8)
C3 0.0391(12) 0.0222(8) 0.0198(8) 0.0035(7) -0.0020(8) -0.0122(8)
C4 0.0575(15) 0.0193(9) 0.0338(10) -0.0017(7) 0.0143(10) 0.0094(9)
C5 0.0433(14) 0.0320(11) 0.0479(13) 0.0047(9) -0.0128(11) -0.0173(10)
C6 0.0287(10) 0.0196(8) 0.0170(7) -0.0035(6) 0.0063(7) -0.0051(7)
C7 0.0327(11) 0.0177(8) 0.0233(8) -0.0044(6) 0.0128(8) -0.0032(7)
C8 0.0296(11) 0.0293(10) 0.0519(13) -0.0072(9) 0.0183(10) 0.0039(9)
C9 0.0528(14) 0.0264(9) 0.0226(9) -0.0012(7) 0.0191(9) -0.0075(9)
C10 0.0173(8) 0.0228(8) 0.0209(8) 0.0026(6) 0.0062(7) 0.0013(6)
C11 0.0180(9) 0.0220(8) 0.0256(9) 0.0057(6) 0.0048(7) -0.0020(7)
C12 0.0231(10) 0.0197(8) 0.0402(11) 0.0044(7) 0.0056(8) 0.0020(7)
C13 0.0266(10) 0.0341(10) 0.0228(9) 0.0038(7) -0.0034(8) -0.0067(8)
Cl1 0.0209(2) 0.0239(2) 0.0284(2) 0.00174(16) 0.00894(17) -0.00453(16)
Cl2 0.0275(2) 0.0284(2) 0.0212(2) 0.00783(15) 0.00489(17) -0.00337(17)
Co1 0.01839(13) 0.01187(11) 0.01468(11) -0.00162(7) 0.00429(9) -0.00151(8)
Cu1 0.01829(12) 0.01445(10) 0.01644(10) -0.00026(7) 0.00671(8) -0.00098(7)
Cu2 0.01658(11) 0.01519(10) 0.01616(10) 0.00194(7) 0.00342(8) -0.00056(7)
N1 0.0278(9) 0.0188(7) 0.0247(7) -0.0023(5) 0.0136(6) -0.0016(6)
N2 0.0184(7) 0.0181(7) 0.0223(7) 0.0033(5) 0.0015(6) -0.0005(6)
O1 0.0310(7) 0.0150(6) 0.0267(6) -0.0028(5) 0.0103(5) 0.0005(5)
O2 0.0280(7) 0.0208(6) 0.0222(6) -0.0032(5) 0.0027(5) -0.0075(5)
O3 0.0211(6) 0.0158(5) 0.0150(5) -0.0027(4) 0.0053(5) -0.0031(5)
O4 0.0158(6) 0.0154(5) 0.0159(5) 0.0001(4) 0.0046(4) 0.0003(4)
O5 0.0187(6) 0.0124(5) 0.0183(5) -0.0006(4) 0.0056(5) -0.0026(4)

loop_
_atom_type_symbol
_atom_type_description
_atom_type_scat_dispersion_real
_atom_type_scat_dispersion_imag
_atom_type_scat_source
C C 0.0033 0.0016 'International Tables Vol C Tables 4.2.6.8 and 6.1.1.4'
H H 0.0000 0.0000 'International Tables Vol C Tables 4.2.6.8 and 6.1.1.4'
N N 0.0061 0.0033 'International Tables Vol C Tables 4.2.6.8 and 6.1.1.4'
O O 0.0106 0.0060 'International Tables Vol C Tables 4.2.6.8 and 6.1.1.4'
Cl Cl 0.1484 0.1585 'International Tables Vol C Tables 4.2.6.8 and 6.1.1.4'
Co Co 0.3494 0.9721 'International Tables Vol C Tables 4.2.6.8 and 6.1.1.4'
Cu Cu 0.3201 1.2651 'International Tables Vol C Tables 4.2.6.8 and 6.1.1.4'

loop_
_geom_angle_atom_site_label_1
_geom_angle_atom_site_label_2
_geom_angle_atom_site_label_3
_geom_angle
_geom_angle_site_symmetry_1
_geom_angle_site_symmetry_3
O1 C1 C2 125.31(18) . .
O1 C1 C4 115.6(2) . .
C2 C1 C4 119.11(18) . .
C1 C2 C3 125.81(17) . .
C1 C2 H2 117.1 . .
C3 C2 H2 117.1 . .
O2 C3 C2 125.3(2) . .
O2 C3 C5 114.7(2) . .
C2 C3 C5 119.93(18) . .
C1 C4 H4A 109.5 . .
C1 C4 H4B 109.5 . .
H4A C4 H4B 109.5 . .
C1 C4 H4C 109.5 . .
H4A C4 H4C 109.5 . .
H4B C4 H4C 109.5 . .
C3 C5 H5A 109.5 . .
C3 C5 H5B 109.5 . .
H5A C5 H5B 109.5 . .
C3 C5 H5C 109.5 . .
H5A C5 H5C 109.5 . .
H5B C5 H5C 109.5 . .
O3 C6 C7 107.70(15) . .
O3 C6 H6A 110.2 . .
C7 C6 H6A 110.2 . .
O3 C6 H6B 110.2 . .
C7 C6 H6B 110.2 . .
H6A C6 H6B 108.5 . .
N1 C7 C6 108.82(14) . .
N1 C7 H7A 109.9 . .
C6 C7 H7A 109.9 . .
N1 C7 H7B 109.9 . .
C6 C7 H7B 109.9 . .
H7A C7 H7B 108.3 . .
N1 C8 H8A 109.5 . .
N1 C8 H8B 109.5 . .
H8A C8 H8B 109.5 . .
N1 C8 H8C 109.5 . .
H8A C8 H8C 109.5 . .
H8B C8 H8C 109.5 . .
N1 C9 H9A 109.5 . .
N1 C9 H9B 109.5 . .
H9A C9 H9B 109.5 . .
N1 C9 H9C 109.5 . .
H9A C9 H9C 109.5 . .
H9B C9 H9C 109.5 . .
O4 C10 C11 108.46(14) . .
O4 C10 H10A 110.0 . .
C11 C10 H10A 110.0 . .
O4 C10 H10B 110.0 . .
C11 C10 H10B 110.0 . .
H10A C10 H10B 108.4 . .
N2 C11 C10 109.51(14) . .
N2 C11 H11A 109.8 . .
C10 C11 H11A 109.8 . .
N2 C11 H11B 109.8 . .
C10 C11 H11B 109.8 . .
H11A C11 H11B 108.2 . .
N2 C12 H12A 109.5 . .
N2 C12 H12B 109.5 . .
H12A C12 H12B 109.5 . .
N2 C12 H12C 109.5 . .
H12A C12 H12C 109.5 . .
H12B C12 H12C 109.5 . .
N2 C13 H13A 109.5 . .
N2 C13 H13B 109.5 . .
H13A C13 H13B 109.5 . .
N2 C13 H13C 109.5 . .
H13A C13 H13C 109.5 . .
H13B C13 H13C 109.5 . .
O2 Co1 O1 89.44(6) . .
O2 Co1 O3 96.85(5) . 3_667
O1 Co1 O3 95.50(5) . 3_667
O2 Co1 O4 167.25(5) . .
O1 Co1 O4 88.58(5) . .
O3 Co1 O4 95.88(5) 3_667 .
O2 Co1 O4 97.11(5) . 3_667
O1 Co1 O4 173.28(5) . 3_667
O3 Co1 O4 82.31(5) 3_667 3_667
O4 Co1 O4 85.34(5) . 3_667
O2 Co1 O5 91.01(5) . .
O1 Co1 O5 95.31(5) . .
O3 Co1 O5 166.68(5) 3_667 .
O4 Co1 O5 76.64(5) . .
O4 Co1 O5 86.07(4) 3_667 .
O3 Cu1 O5 84.74(5) . .
O3 Cu1 N1 86.34(6) . .
O5 Cu1 N1 170.96(6) . .
O3 Cu1 Cl1 176.98(4) . .
O5 Cu1 Cl1 92.25(4) . .
N1 Cu1 Cl1 96.67(5) . .
O3 Cu1 Cu2 53.05(4) . .
O5 Cu1 Cu2 43.36(4) . .
N1 Cu1 Cu2 128.60(5) . .
Cl1 Cu1 Cu2 124.325(15) . .
O4 Cu2 O5 83.61(5) . .
O4 Cu2 N2 86.56(6) . .
O5 Cu2 N2 164.28(6) . .
O4 Cu2 Cl2 176.20(4) . .
O5 Cu2 Cl2 92.60(4) . .
N2 Cu2 Cl2 97.19(4) . .
O4 Cu2 O3 80.41(4) . .
O5 Cu2 O3 75.17(5) . .
N2 Cu2 O3 115.22(5) . .
Cl2 Cu2 O3 98.46(3) . .
O4 Cu2 Cu1 101.39(4) . .
O5 Cu2 Cu1 42.87(3) . .
N2 Cu2 Cu1 152.17(4) . .
Cl2 Cu2 Cu1 75.551(14) . .
O3 Cu2 Cu1 42.16(3) . .
C8 N1 C9 108.84(16) . .
C8 N1 C7 109.42(15) . .
C9 N1 C7 110.27(16) . .
C8 N1 Cu1 115.23(13) . .
C9 N1 Cu1 107.59(11) . .
C7 N1 Cu1 105.40(10) . .
C13 N2 C12 109.11(15) . .
C13 N2 C11 109.61(14) . .
C12 N2 C11 110.83(14) . .
C13 N2 Cu2 114.89(12) . .
C12 N2 Cu2 105.92(11) . .
C11 N2 Cu2 106.42(11) . .
C1 O1 Co1 126.72(14) . .
C3 O2 Co1 126.99(14) . .
C6 O3 Cu1 108.89(10) . .
C6 O3 Co1 118.51(10) . 3_667
Cu1 O3 Co1 121.42(6) . 3_667
C6 O3 Cu2 125.66(11) . .
Cu1 O3 Cu2 84.80(4) . .
Co1 O3 Cu2 93.46(4) 3_667 .
C10 O4 Cu2 109.07(10) . .
C10 O4 Co1 125.51(10) . .
Cu2 O4 Co1 97.68(5) . .
C10 O4 Co1 122.02(10) . 3_667
Cu2 O4 Co1 103.73(5) . 3_667
Co1 O4 Co1 94.66(5) . 3_667
Cu1 O5 Cu2 93.77(5) . .
Cu1 O5 Co1 131.59(6) . .
Cu2 O5 Co1 96.47(5) . .
Cu1 O5 H5 102.9(16) . .
Cu2 O5 H5 115.1(16) . .
Co1 O5 H5 114.7(15) . .

loop_
_geom_bond_atom_site_label_1
_geom_bond_atom_site_label_2
_geom_bond_distance
_geom_bond_site_symmetry_2
C1 O1 1.272(2) .
C1 C2 1.396(3) .
C1 C4 1.509(3) .
C2 C3 1.401(3) .
C2 H2 0.9500 .
C3 O2 1.270(2) .
C3 C5 1.514(3) .
C4 H4A 0.9800 .
C4 H4B 0.9800 .
C4 H4C 0.9800 .
C5 H5A 0.9800 .
C5 H5B 0.9800 .
C5 H5C 0.9800 .
C6 O3 1.4212(19) .
C6 C7 1.511(3) .
C6 H6A 0.9900 .
C6 H6B 0.9900 .
C7 N1 1.492(2) .
C7 H7A 0.9900 .
C7 H7B 0.9900 .
C8 N1 1.482(3) .
C8 H8A 0.9800 .
C8 H8B 0.9800 .
C8 H8C 0.9800 .
C9 N1 1.483(2) .
C9 H9A 0.9800 .
C9 H9B 0.9800 .
C9 H9C 0.9800 .
C10 O4 1.426(2) .
C10 C11 1.518(3) .
C10 H10A 0.9900 .
C10 H10B 0.9900 .
C11 N2 1.489(2) .
C11 H11A 0.9900 .
C11 H11B 0.9900 .
C12 N2 1.482(2) .
C12 H12A 0.9800 .
C12 H12B 0.9800 .
C12 H12C 0.9800 .
C13 N2 1.482(2) .
C13 H13A 0.9800 .
C13 H13B 0.9800 .
C13 H13C 0.9800 .
Cl1 Cu1 2.2310(5) .
Cl2 Cu2 2.2462(5) .
Co1 O2 2.0258(13) .
Co1 O1 2.0362(13) .
Co1 O3 2.0991(11) 3_667
Co1 O4 2.1126(12) .
Co1 O4 2.1187(12) 3_667
Co1 O5 2.1350(12) .
Cu1 O3 1.9426(12) .
Cu1 O5 1.9652(12) .
Cu1 N1 2.0287(15) .
Cu1 Cu2 2.8824(3) .
Cu2 O4 1.9678(12) .
Cu2 O5 1.9833(13) .
Cu2 N2 2.0081(16) .
Cu2 O3 2.3129(12) .
O3 Co1 2.0991(11) 3_667
O4 Co1 2.1187(11) 3_667
O5 H5 0.808(9) .
